data_7216301
loop_
_publ_author_name
'Arrais, Aldo'
'Boccaleri, Enrico'
'Croce, Gianluca'
'Milanesio, Marco'
'Orlando, Roberto'
'Diana, Eliano'

_publ_section_title
;
 Synthesis, structural and spectroscopic study of the donor?acceptor
 complexes between fluorene and D2h cyano molecular building
 blocksElectronic supplementary information (ESI) available: The 6 model
 structures 1a, 1b, 2a, 2b, 3a and 3b after periodic full geometry
 optimisation have been submitted in MOLDRAW format. See
 http://www.rsc.org/suppdata/ce/b3/b308380b/
;
_journal_issue 68
_journal_name_full CrystEngComm
_journal_page_first 388
_journal_paper_doi 10.1039/b308380b
_journal_volume 5
_journal_year 2003
_chemical_formula_sum 'C19 H10 N4'
_chemical_formula_weight 294.29
_chemical_name_common 'Fluorene-Tetracyanoethilene complex'
_chemical_name_systematic
;
?
;
_space_group_IT_number 2
_symmetry_cell_setting triclinic
_symmetry_space_group_name_Hall '-P 1'
_symmetry_space_group_name_H-M 'P -1'
_atom_sites_solution_hydrogens geom
_atom_sites_solution_primary direct
_atom_sites_solution_secondary difmap
_audit_creation_method SHELXL-97
_cell_angle_alpha 95.24(1)
_cell_angle_beta 94.27(1)
_cell_angle_gamma 114.63(1)
_cell_formula_units_Z 1
_cell_length_a 7.183(4)
_cell_length_b 7.300(4)
_cell_length_c 8.194(5)
_cell_measurement_temperature 293
_cell_volume 385.9(4)
_computing_cell_refinement 'Bruker AXS, SMART32, Version 5.618, 2000'
_computing_data_collection 'Bruker AXS, SMART32, Version 5.618, 2000'
_computing_data_reduction 'Bruker AXS, SAINTplus NT, Version 6.02a, 1999'
_computing_molecular_graphics 'XP in SHELXTL NT ver. 5.1  (Bruker AXS, 1998)'
_computing_publication_material 'XP in SHELXTL NT ver. 5.1  (Bruker AXS, 1998)'
_computing_structure_refinement 'SHELXL-97 (Sheldrick, 1997)'
_computing_structure_solution 'SIR-97 (Giacovazzo, 1999)'
_diffrn_ambient_temperature 293(2)
_diffrn_measured_fraction_theta_full 0.921
_diffrn_measured_fraction_theta_max 0.921
_diffrn_measurement_device_type 'Brucker P4 diffractometer with SMART CCD camera'
_diffrn_radiation_monochromator graphite
_diffrn_radiation_source 'fine-focus sealed tube'
_diffrn_radiation_type MoK\a
_diffrn_radiation_wavelength 0.71069
_diffrn_reflns_av_R_equivalents 0.0679
_diffrn_reflns_av_sigmaI/netI 0.0903
_diffrn_reflns_limit_h_max 7
_diffrn_reflns_limit_h_min -7
_diffrn_reflns_limit_k_max 8
_diffrn_reflns_limit_k_min -8
_diffrn_reflns_limit_l_max 9
_diffrn_reflns_limit_l_min -9
_diffrn_reflns_number 2919
_diffrn_reflns_theta_full 23.30
_diffrn_reflns_theta_max 23.30
_diffrn_reflns_theta_min 3.10
_exptl_absorpt_coefficient_mu 0.078
_exptl_absorpt_correction_T_max 1.000
_exptl_absorpt_correction_T_min 0.957
_exptl_absorpt_correction_type 'SADABS in Bruker AXS, SAINTplus NT, Version 6.02a, 1999'
_exptl_crystal_colour red
_exptl_crystal_density_diffrn 1.258
_exptl_crystal_density_method 'not measured'
_exptl_crystal_description prism
_exptl_crystal_F_000 150
_exptl_crystal_size_max 0.22
_exptl_crystal_size_mid 0.20
_exptl_crystal_size_min 0.15
_refine_diff_density_max 0.257
_refine_diff_density_min -0.217
_refine_diff_density_rms 0.052
_refine_ls_extinction_method none
_refine_ls_goodness_of_fit_ref 1.084
_refine_ls_hydrogen_treatment mixed
_refine_ls_matrix_type full
_refine_ls_number_parameters 99
_refine_ls_number_reflns 1023
_refine_ls_number_restraints 14
_refine_ls_restrained_S_all 1.147
_refine_ls_R_factor_all 0.1857
_refine_ls_R_factor_gt 0.1203
_refine_ls_shift/su_max 0.000
_refine_ls_shift/su_mean 0.000
_refine_ls_structure_factor_coef Fsqd
_refine_ls_weighting_details 'calc w=1/[\s^2^(Fo^2^)+(0.1516P)^2^+0.1707P] where P=(Fo^2^+2Fc^2^)/3'
_refine_ls_weighting_scheme calc
_refine_ls_wR_factor_gt 0.2895
_refine_ls_wR_factor_ref 0.3342
_reflns_number_gt 535
_reflns_number_total 1023
_reflns_threshold_expression >2sigma(I)
_cod_data_source_file b308380b.txt
_cod_data_source_block ald2-fin
_cod_depositor_comments
;
The following automatic conversions were performed:

'_symmetry_cell_setting' value 'Triclinic' changed to 'triclinic'
according to
/usr/data/users/saulius/automatic-downloads/retrospective/RSC/lib/dictionaries/cif_core.dic
dictionary named 'cif_core.dic' version 2.4.2 from 2011-04-26.

Automatic conversion script
Id: cif_fix_values 2281 2013-09-26 08:29:07Z andrius 
;
_cod_original_cell_volume 385.9(6)
_cod_original_sg_symbol_H-M P-1
_cod_database_code 7216301

loop_
_symmetry_equiv_pos_as_xyz
'x, y, z'
'-x, -y, -z'

loop_
_atom_site_label
_atom_site_type_symbol
_atom_site_fract_x
_atom_site_fract_y
_atom_site_fract_z
_atom_site_U_iso_or_equiv
_atom_site_adp_type
_atom_site_occupancy
_atom_site_symmetry_multiplicity
_atom_site_calc_flag
_atom_site_refinement_flags
_atom_site_disorder_assembly
_atom_site_disorder_group
N1 N -0.2809(11) -0.3636(10) 0.6387(8) 0.082(2) Uani 1 1 d . A 1
N2 N -0.3278(13) 0.1208(12) 0.3825(10) 0.089(3) Uani 1 1 d . B 1
C1 C -0.1024(9) -0.0400(9) 0.5026(8) 0.0480(19) Uani 1 1 d . . 1
C2 C -0.2036(12) -0.2224(11) 0.5800(9) 0.061(2) Uani 1 1 d . A 1
C3 C -0.2255(14) 0.0493(12) 0.4358(10) 0.067(2) Uani 1 1 d . B 1
C4A C 0.0204(16) 0.0920(10) 0.9526(8) 0.078(3) Uani 0.50 1 d PD . 1
C5A C -0.116(3) 0.168(3) 0.900(3) 0.082(4) Uiso 0.50 1 d PD . 1
C6A C 0.289(3) 0.039(2) 1.0159(19) 0.081(5) Uani 0.25 1 d PD . 1
H6AB H 0.3551 -0.0220 0.9385 0.122 Uiso 0.25 1 d P C 1
H6AC H 0.4044 0.1214 1.1059 0.122 Uiso 0.25 1 d P D 1
C7A C 0.305(3) 0.328(3) 0.864(2) 0.082(4) Uiso 0.50 1 d PD E 1
H7AA H 0.4443 0.3772 0.8518 0.099 Uiso 0.50 1 calc PR E 1
C8A C -0.030(3) 0.341(3) 0.819(2) 0.065(3) Uiso 0.50 1 d PD E 1
H8AA H -0.1101 0.4033 0.7782 0.079 Uiso 0.50 1 calc PR E 1
C9A C 0.186(2) 0.418(2) 0.8036(18) 0.047(3) Uiso 0.50 1 d PD E 1
H9AA H 0.2470 0.5324 0.7508 0.056 Uiso 0.50 1 calc PR E 1
C10A C 0.215(3) 0.173(5) 0.937(5) 0.102(4) Uiso 0.50 1 d PD E 1
C4B C 0.0204(16) 0.0920(10) 0.9526(8) 0.078(3) Uani 0.50 1 d PD . 2
C5B C -0.155(3) 0.109(3) 0.905(3) 0.082(4) Uiso 0.50 1 d PD . 2
C6B C 0.289(3) 0.039(2) 1.0159(19) 0.081(5) Uani 0.25 1 d PD . 2
H6AB' H 0.3551 -0.0220 0.9385 0.122 Uiso 0.25 1 d P F 2
H6AC' H 0.4044 0.1214 1.1059 0.122 Uiso 0.25 1 d P G 2
C7B C 0.237(3) 0.373(3) 0.840(2) 0.082(4) Uiso 0.50 1 d PD H 2
H7BA H 0.3656 0.4640 0.8167 0.099 Uiso 0.50 1 calc PR H 2
C8B C -0.128(3) 0.273(2) 0.8272(19) 0.065(3) Uiso 0.50 1 d PD H 2
H8BA H -0.2425 0.2972 0.7997 0.079 Uiso 0.50 1 calc PR H 2
C9B C 0.065(3) 0.409(2) 0.7855(16) 0.047(3) Uiso 0.50 1 d PD H 2
H9BA H 0.0773 0.5161 0.7265 0.056 Uiso 0.50 1 calc PR H 2
C10B C 0.233(3) 0.208(5) 0.927(5) 0.102(4) Uiso 0.50 1 d PD H 2

loop_
_atom_site_aniso_label
_atom_site_aniso_U_11
_atom_site_aniso_U_22
_atom_site_aniso_U_33
_atom_site_aniso_U_23
_atom_site_aniso_U_13
_atom_site_aniso_U_12
N1 0.085(6) 0.068(4) 0.085(5) 0.032(4) 0.019(4) 0.019(4)
N2 0.087(6) 0.099(6) 0.094(6) 0.030(4) 0.023(5) 0.046(5)
C1 0.039(4) 0.054(4) 0.048(4) -0.002(3) -0.014(4) 0.022(4)
C2 0.059(6) 0.054(4) 0.063(5) 0.018(4) 0.010(4) 0.016(4)
C3 0.071(6) 0.070(5) 0.069(5) 0.018(4) 0.020(5) 0.035(5)
C4A 0.146(10) 0.056(5) 0.025(4) -0.007(3) 0.015(4) 0.038(5)
C6A 0.055(11) 0.095(12) 0.077(11) -0.008(9) 0.035(9) 0.016(9)
C4B 0.146(10) 0.056(5) 0.025(4) -0.007(3) 0.015(4) 0.038(5)
C6B 0.055(11) 0.095(12) 0.077(11) -0.008(9) 0.035(9) 0.016(9)

loop_
_atom_type_symbol
_atom_type_description
_atom_type_scat_dispersion_real
_atom_type_scat_dispersion_imag
_atom_type_scat_source
C C 0.0033 0.0016 'International Tables Vol C Tables 4.2.6.8 and 6.1.1.4'
H H 0.0000 0.0000 'International Tables Vol C Tables 4.2.6.8 and 6.1.1.4'
N N 0.0061 0.0033 'International Tables Vol C Tables 4.2.6.8 and 6.1.1.4'

loop_
_geom_angle_atom_site_label_1
_geom_angle_atom_site_label_2
_geom_angle_atom_site_label_3
_geom_angle
_geom_angle_site_symmetry_1
_geom_angle_site_symmetry_3
C1 C1 C3 121.6(8) 2_556 .
C1 C1 C2 120.5(8) 2_556 .
C3 C1 C2 117.9(6) . .
N1 C2 C1 179.5(8) . .
N2 C3 C1 179.1(9) . .
C10A C4A C5A 124.4(13) . .
C10A C4A C4A 107.2(13) . 2_557
C5A C4A C4A 128.3(14) . 2_557
C4A C5A C8A 114.6(15) . .
C4A C5A C6A 82.0(11) . 2_557
C8A C5A C6A 163.3(15) . 2_557
C10A C6A C5A 120.0(13) . 2_557
C10A C7A C9A 116.9(17) . .
C5A C8A C9A 117.3(15) . .
C7A C9A C8A 121.9(15) . .
C7A C10A C4A 124.9(18) . .
C7A C10A C6A 132.7(18) . .
C4A C10A C6A 102.4(14) . .
C8B C5B C6B 144.8(17) . 2_557
C9B C7B C10B 126.5(18) . .
C5B C8B C9B 124.2(16) . .
C8B C9B C7B 115.6(15) . .

loop_
_geom_bond_atom_site_label_1
_geom_bond_atom_site_label_2
_geom_bond_distance
_geom_bond_site_symmetry_2
N1 C2 1.121(8) .
N2 C3 1.147(10) .
C1 C1 1.344(12) 2_556
C1 C3 1.407(10) .
C1 C2 1.455(9) .
C4A C10A 1.296(17) .
C4A C5A 1.377(17) .
C4A C4A 1.547(14) 2_557
C5A C8A 1.406(17) .
C5A C6A 1.75(2) 2_557
C6A C10A 1.470(18) .
C6A C5A 1.75(2) 2_557
C7A C10A 1.272(17) .
C7A C9A 1.366(16) .
C8A C9A 1.436(16) .
C5B C8B 1.357(17) .
C5B C6B 1.37(2) 2_557
C7B C9B 1.422(17) .
C7B C10B 1.447(17) .
C8B C9B 1.416(16) .
